data_4038897
loop_
_publ_author_name
'Kumar, Anuj'
'Kumar, Manoj'
'Verma, Akhilesh K.'

_publ_section_title
;
 Well-Defined Palladium N-Heterocyclic Carbene Complexes: Direct C--H Bond
 Arylation of Heteroarenes
;
_journal_name_full 'The Journal of Organic Chemistry'
_journal_paper_doi 10.1021/acs.joc.0c02024
_journal_year 2020
_chemical_formula_moiety 'C38 H36 Cl3 N3 Pd'
_chemical_formula_sum 'C38 H36 Cl3 N3 Pd'
_chemical_formula_weight 747.45
_space_group_crystal_system monoclinic
_space_group_IT_number 14
_space_group_name_Hall '-P 2ybc'
_space_group_name_H-M_alt 'P 1 21/c 1'
_atom_sites_solution_hydrogens geom
_audit_creation_date 2019-12-22
_audit_creation_method
;
Olex2 1.2
(compiled 2018.05.29 svn.r3508 for OlexSys, GUI svn.r5506)
;
_cell_angle_alpha 90
_cell_angle_beta 111.614(2)
_cell_angle_gamma 90
_cell_formula_units_Z 8
_cell_length_a 21.7121(8)
_cell_length_b 21.2886(8)
_cell_length_c 16.5409(7)
_cell_measurement_reflns_used 9689
_cell_measurement_temperature 298(2)
_cell_measurement_theta_max 24.04
_cell_measurement_theta_min 2.33
_cell_volume 7108.0(5)
_computing_molecular_graphics 'Olex2 (Dolomanov et al., 2009)'
_computing_publication_material 'Olex2 (Dolomanov et al., 2009)'
_computing_structure_refinement 'ShelXL (Sheldrick, 2015)'
_computing_structure_solution 'SHELXT 2014/4 (Sheldrick, 2014)'
_diffrn_ambient_temperature 298.0
_diffrn_detector 'Bruker APEX2 area detector'
_diffrn_detector_area_resol_mean 7.9
_diffrn_detector_type 'CCD area detector'
_diffrn_measured_fraction_theta_full 0.999
_diffrn_measured_fraction_theta_max 0.994
_diffrn_measurement_device 'three-circle diffractometer'
_diffrn_measurement_device_type 'Bruker SMART APEX2 area detector'
_diffrn_measurement_method '\w and \f scans'
_diffrn_radiation_monochromator 'mirror optics'
_diffrn_radiation_probe x-ray
_diffrn_radiation_type MoK\a
_diffrn_radiation_wavelength 0.71073
_diffrn_reflns_av_R_equivalents 0.0872
_diffrn_reflns_av_unetI/netI 0.0416
_diffrn_reflns_Laue_measured_fraction_full 0.999
_diffrn_reflns_Laue_measured_fraction_max 0.994
_diffrn_reflns_limit_h_max 28
_diffrn_reflns_limit_h_min -28
_diffrn_reflns_limit_k_max 28
_diffrn_reflns_limit_k_min -28
_diffrn_reflns_limit_l_max 22
_diffrn_reflns_limit_l_min -22
_diffrn_reflns_number 308396
_diffrn_reflns_point_group_measured_fraction_full 0.999
_diffrn_reflns_point_group_measured_fraction_max 0.994
_diffrn_reflns_theta_full 25.242
_diffrn_reflns_theta_max 28.400
_diffrn_reflns_theta_min 2.161
_diffrn_source 'microfocus sealed X-ray tube'
_diffrn_source_type 'Incoatec I\ms'
_diffrn_standards_number 0
_exptl_absorpt_coefficient_mu 0.778
_exptl_absorpt_correction_type none
_exptl_crystal_colour colourless
_exptl_crystal_colour_primary colourless
_exptl_crystal_density_diffrn 1.397
_exptl_crystal_description needle
_exptl_crystal_F_000 3056
_exptl_crystal_size_max 0.03
_exptl_crystal_size_mid 0.022
_exptl_crystal_size_min 0.018
_refine_diff_density_max 0.686
_refine_diff_density_min -0.682
_refine_diff_density_rms 0.073
_refine_ls_extinction_method none
_refine_ls_goodness_of_fit_ref 1.016
_refine_ls_hydrogen_treatment constr
_refine_ls_matrix_type full
_refine_ls_number_parameters 819
_refine_ls_number_reflns 17729
_refine_ls_number_restraints 0
_refine_ls_restrained_S_all 1.016
_refine_ls_R_factor_all 0.0928
_refine_ls_R_factor_gt 0.0468
_refine_ls_shift/su_max 0.001
_refine_ls_shift/su_mean 0.000
_refine_ls_structure_factor_coef Fsqd
_refine_ls_weighting_details 'w=1/[\s^2^(Fo^2^)+(0.0490P)^2^+7.6234P] where P=(Fo^2^+2Fc^2^)/3'
_refine_ls_weighting_scheme calc
_refine_ls_wR_factor_gt 0.1056
_refine_ls_wR_factor_ref 0.1241
_reflns_Friedel_coverage 0.000
_reflns_number_gt 11421
_reflns_number_total 17729
_reflns_threshold_expression 'I > 2\s(I)'
_cod_data_source_file jo0c02024_si_002.cif
_cod_data_source_block av_ak_1_23a
_cod_database_code 4038897
_shelx_shelxl_version_number 2018/3
_shelx_space_group_comment
;
The symmetry employed for this shelxl refinement is uniquely defined
by the following loop, which should always be used as a source of
symmetry information in preference to the above space-group names.
They are only intended as comments.
;
_shelx_estimated_absorpt_t_max 0.986
_shelx_estimated_absorpt_t_min 0.977
_olex2_refinement_description
;
1. Fixed Uiso
 At 1.2 times of:
  All C(H) groups, All C(H,H) groups, All C(H,H,H,H) groups
 At 1.5 times of:
  All C(H,H,H) groups
2. Others
 Fixed Sof: H37C(0.5) H37D(0.5) H37A(0.5) H37B(0.5) C38B(0.5) H38A(0.5)
 H38B(0.5) H38C(0.5) H69C(0.5) H69D(0.5) H69A(0.5) H69B(0.5) C70B(0.5)
 H70A(0.5) H70B(0.5) H70C(0.5) C38A(0.5) H38D(0.5) H38E(0.5) H38F(0.5)
 C70A(0.5) H70D(0.5) H70E(0.5) H70F(0.5)
3.a Secondary CH2 refined with riding coordinates:
 C20(H20A,H20B), C27(H27A,H27B), C31(H31A,H31B), C37(H37C,H37D), C37(H37A,
 H37B), C59(H59A,H59B), C65(H65A,H65B), C69(H69C,H69D), C69(H69A,H69B),
 C75(H75A,H75B)
3.b Aromatic/amide H refined with riding coordinates:
 C5(H5), C6(H6), C7(H7), C9(H9), C10(H10), C11(H11), C14(H14), C15(H15),
 C16(H16), C18(H18), C22(H22), C23(H23), C24(H24), C33(H33), C34(H34), C35(H35),
  C43(H43), C44(H44), C45(H45), C47(H47), C48(H48), C49(H49), C52(H52),
 C54(H54), C55(H55), C56(H56), C61(H61), C62(H62), C63(H63), C71(H71), C72(H72),
  C73(H73)
3.c Idealised Me refined as rotating group:
 C21(H21A,H21B,H21C), C28(H28A,H28B,H28C), C32(H32A,H32B,H32C), C38B(H38A,H38B,
 H38C), C60(H60A,H60B,H60C), C66(H66A,H66B,H66C), C70B(H70A,H70B,H70C),
 C76(H76A,H76B,H76C), C38A(H38D,H38E,H38F), C70A(H70D,H70E,H70F)
;
_olex2_submission_special_instructions 'No special instructions were received'

loop_
_space_group_symop_operation_xyz
'x, y, z'
'-x, y+1/2, -z+1/2'
'-x, -y, -z'
'x, -y-1/2, z-1/2'

loop_
_atom_site_label
_atom_site_type_symbol
_atom_site_fract_x
_atom_site_fract_y
_atom_site_fract_z
_atom_site_U_iso_or_equiv
_atom_site_adp_type
_atom_site_occupancy
_atom_site_site_symmetry_order
_atom_site_calc_flag
_atom_site_refinement_flags_posn
_atom_site_refinement_flags_adp
_atom_site_refinement_flags_occupancy
_atom_site_disorder_assembly
_atom_site_disorder_group
Pd1 Pd 0.46843(2) 0.41360(2) 0.20456(2) 0.04345(8) Uani 1 1 d . . . . .
Cl1 Cl 0.42807(5) 0.34873(5) 0.08555(6) 0.0648(3) Uani 1 1 d . . . . .
Cl2 Cl 0.51488(5) 0.47762(5) 0.32368(7) 0.0689(3) Uani 1 1 d . . . . .
Cl3 Cl 0.65936(10) 0.41127(9) 0.04694(14) 0.1434(7) Uani 1 1 d . . . . .
N1 N 0.40373(13) 0.31869(12) 0.28534(18) 0.0454(6) Uani 1 1 d . . . . .
N2 N 0.35307(13) 0.40912(12) 0.25767(18) 0.0444(6) Uani 1 1 d . . . . .
N3 N 0.52823(14) 0.45796(13) 0.14744(19) 0.0509(7) Uani 1 1 d . . . . .
C1 C 0.40654(15) 0.37707(15) 0.2537(2) 0.0426(7) Uani 1 1 d . . . . .
C2 C 0.34844(16) 0.31428(15) 0.3085(2) 0.0468(8) Uani 1 1 d . . . . .
C3 C 0.31734(16) 0.37027(15) 0.2906(2) 0.0449(7) Uani 1 1 d . . . . .
C4 C 0.25917(16) 0.36988(16) 0.3147(2) 0.0473(8) Uani 1 1 d . . . . .
C5 C 0.20875(18) 0.41010(17) 0.3107(3) 0.0584(9) Uani 1 1 d . . . . .
H5 H 0.206114 0.450113 0.287126 0.070 Uiso 1 1 calc R . . . .
C6 C 0.1608(2) 0.3886(2) 0.3438(3) 0.0686(11) Uani 1 1 d . . . . .
H6 H 0.126182 0.415326 0.341085 0.082 Uiso 1 1 calc R . . . .
C7 C 0.16327(19) 0.3309(2) 0.3791(3) 0.0635(10) Uani 1 1 d . . . . .
H7 H 0.131079 0.319268 0.400900 0.076 Uiso 1 1 calc R . . . .
C8 C 0.21376(17) 0.28828(18) 0.3834(2) 0.0529(9) Uani 1 1 d . . . . .
C9 C 0.2233(2) 0.2264(2) 0.4164(3) 0.0686(11) Uani 1 1 d . . . . .
H9 H 0.193326 0.209315 0.438610 0.082 Uiso 1 1 calc R . . . .
C10 C 0.2755(2) 0.1914(2) 0.4162(3) 0.0764(13) Uani 1 1 d . . . . .
H10 H 0.280584 0.151030 0.439254 0.092 Uiso 1 1 calc R . . . .
C11 C 0.32263(19) 0.21369(19) 0.3824(3) 0.0647(11) Uani 1 1 d . . . . .
H11 H 0.357964 0.188577 0.383460 0.078 Uiso 1 1 calc R . . . .
C12 C 0.31514(16) 0.27225(16) 0.3487(2) 0.0486(8) Uani 1 1 d . . . . .
C13 C 0.26074(16) 0.30949(16) 0.3502(2) 0.0460(8) Uani 1 1 d . . . . .
C14 C 0.5262(2) 0.52033(18) 0.1406(3) 0.0740(12) Uani 1 1 d . . . . .
H14 H 0.499818 0.542896 0.163581 0.089 Uiso 1 1 calc R . . . .
C15 C 0.5621(3) 0.5522(2) 0.1006(4) 0.0957(16) Uani 1 1 d . . . . .
H15 H 0.557418 0.595495 0.093157 0.115 Uiso 1 1 calc R . . . .
C16 C 0.6045(3) 0.5205(3) 0.0720(4) 0.0934(16) Uani 1 1 d . . . . .
H16 H 0.630580 0.541616 0.047119 0.112 Uiso 1 1 calc R . . . .
C17 C 0.6075(2) 0.4565(2) 0.0811(3) 0.0760(12) Uani 1 1 d . . . . .
C18 C 0.56751(19) 0.42633(19) 0.1167(2) 0.0576(9) Uani 1 1 d . . . . .
H18 H 0.568044 0.382685 0.119382 0.069 Uiso 1 1 calc R . . . .
C19 C 0.5093(2) 0.2713(2) 0.3723(3) 0.0705(12) Uani 1 1 d . . . . .
C20 C 0.5236(3) 0.3232(3) 0.4383(3) 0.0960(16) Uani 1 1 d . . . . .
H20A H 0.570253 0.333789 0.457011 0.115 Uiso 1 1 calc R . . . .
H20B H 0.498523 0.359994 0.410229 0.115 Uiso 1 1 calc R . . . .
C21 C 0.5083(6) 0.3088(5) 0.5149(5) 0.208(5) Uani 1 1 d . . . . .
H21A H 0.466583 0.287229 0.497551 0.312 Uiso 1 1 calc GR . . . .
H21B H 0.505680 0.347140 0.544030 0.312 Uiso 1 1 calc GR . . . .
H21C H 0.542458 0.282599 0.553564 0.312 Uiso 1 1 calc GR . . . .
C22 C 0.5538(2) 0.2217(3) 0.3836(4) 0.0938(18) Uani 1 1 d . . . . .
H22 H 0.593302 0.221755 0.431757 0.113 Uiso 1 1 calc R . . . .
C23 C 0.5411(3) 0.1737(2) 0.3265(5) 0.100(2) Uani 1 1 d . . . . .
H23 H 0.571833 0.141454 0.336179 0.120 Uiso 1 1 calc R . . . .
C24 C 0.4838(2) 0.1715(2) 0.2547(4) 0.0838(15) Uani 1 1 d . . . . .
H24 H 0.476424 0.138151 0.215887 0.101 Uiso 1 1 calc R . . . .
C25 C 0.4359(2) 0.21909(17) 0.2390(3) 0.0614(10) Uani 1 1 d . . . . .
C26 C 0.45167(17) 0.26867(16) 0.2986(3) 0.0523(9) Uani 1 1 d . . . . .
C27 C 0.3713(2) 0.2158(2) 0.1640(3) 0.0824(13) Uani 1 1 d . . . . .
H27A H 0.336467 0.222214 0.186720 0.099 Uiso 1 1 calc R . . . .
H27B H 0.369641 0.251109 0.126210 0.099 Uiso 1 1 calc R . . . .
C28 C 0.3546(4) 0.1601(3) 0.1103(5) 0.156(3) Uani 1 1 d . . . . .
H28A H 0.312985 0.166317 0.063266 0.234 Uiso 1 1 calc GR . . . .
H28B H 0.351196 0.124895 0.144717 0.234 Uiso 1 1 calc GR . . . .
H28C H 0.388506 0.152100 0.087369 0.234 Uiso 1 1 calc GR . . . .
C29 C 0.33843(17) 0.47481(14) 0.2386(2) 0.0453(8) Uani 1 1 d . . . . .
C30 C 0.35773(19) 0.51678(17) 0.3072(3) 0.0567(9) Uani 1 1 d . . . . .
C31 C 0.3929(2) 0.4985(2) 0.4011(3) 0.0723(11) Uani 1 1 d . . . . .
H31A H 0.432491 0.523927 0.425605 0.087 Uiso 1 1 calc R . . . .
H31B H 0.406713 0.454974 0.403511 0.087 Uiso 1 1 calc R . . . .
C32 C 0.3516(3) 0.5060(3) 0.4568(3) 0.1077(19) Uani 1 1 d . . . . .
H32A H 0.313804 0.478674 0.435722 0.162 Uiso 1 1 calc GR . . . .
H32B H 0.336947 0.548738 0.454219 0.162 Uiso 1 1 calc GR . . . .
H32C H 0.377800 0.495266 0.515933 0.162 Uiso 1 1 calc GR . . . .
C33 C 0.3422(2) 0.58000(19) 0.2866(3) 0.0789(13) Uani 1 1 d . . . . .
H33 H 0.354242 0.609808 0.330834 0.095 Uiso 1 1 calc R . . . .
C34 C 0.3093(3) 0.59876(19) 0.2019(3) 0.0840(14) Uani 1 1 d . . . . .
H34 H 0.300204 0.641127 0.189520 0.101 Uiso 1 1 calc R . . . .
C35 C 0.2898(2) 0.55573(18) 0.1358(3) 0.0704(11) Uani 1 1 d . . . . .
H35 H 0.267332 0.569152 0.078984 0.084 Uiso 1 1 calc R . . . .
C36 C 0.30329(18) 0.49190(16) 0.1527(2) 0.0522(9) Uani 1 1 d . . . . .
C37 C 0.2781(2) 0.4451(2) 0.0806(3) 0.0734(12) Uani 1 1 d . . . . .
H37C H 0.310296 0.442806 0.052792 0.088 Uiso 0.5 1 calc R . P A 2
H37D H 0.278096 0.404417 0.107121 0.088 Uiso 0.5 1 calc R . P A 2
H37A H 0.306357 0.408231 0.094778 0.088 Uiso 0.5 1 calc R . P B 1
H37B H 0.279529 0.463130 0.027524 0.088 Uiso 0.5 1 calc R . P B 1
C38B C 0.2206(9) 0.4522(9) 0.0198(12) 0.173(7) Uiso 0.5 1 d . . P C 2
H38A H 0.186905 0.450382 0.044523 0.260 Uiso 0.5 1 calc GR . P C 2
H38B H 0.213292 0.419344 -0.022404 0.260 Uiso 0.5 1 calc GR . P C 2
H38C H 0.218717 0.492207 -0.007754 0.260 Uiso 0.5 1 calc GR . P C 2
Pd2 Pd 1.00220(2) 0.27285(2) 0.23066(2) 0.04870(8) Uani 1 1 d . . . . .
Cl4 Cl 0.96676(7) 0.34307(7) 0.11877(8) 0.0952(4) Uani 1 1 d . . . . .
Cl5 Cl 1.03650(6) 0.20188(5) 0.34402(9) 0.0806(3) Uani 1 1 d . . . . .
Cl6 Cl 1.19725(9) 0.10142(9) 0.21231(16) 0.1628(9) Uani 1 1 d . . . . .
N4 N 0.86585(13) 0.26492(12) 0.23260(19) 0.0455(6) Uani 1 1 d . . . . .
N5 N 0.91524(12) 0.35064(11) 0.29549(18) 0.0419(6) Uani 1 1 d . . . . .
N6 N 1.08441(16) 0.24871(17) 0.1951(2) 0.0637(9) Uani 1 1 d . . . . .
C39 C 0.92442(16) 0.29664(14) 0.2571(2) 0.0438(7) Uani 1 1 d . . . . .
C40 C 0.82090(16) 0.29905(15) 0.2558(2) 0.0464(8) Uani 1 1 d . . . . .
C41 C 0.85140(16) 0.35258(14) 0.2948(2) 0.0443(7) Uani 1 1 d . . . . .
C42 C 0.75333(16) 0.29691(16) 0.2546(2) 0.0488(8) Uani 1 1 d . . . . .
C43 C 0.69954(18) 0.25787(18) 0.2244(3) 0.0597(10) Uani 1 1 d . . . . .
H43 H 0.700996 0.221151 0.194709 0.072 Uiso 1 1 calc R . . . .
C44 C 0.64200(19) 0.2747(2) 0.2394(3) 0.0707(12) Uani 1 1 d . . . . .
H44 H 0.605863 0.247655 0.220970 0.085 Uiso 1 1 calc R . . . .
C45 C 0.63714(19) 0.3291(2) 0.2799(3) 0.0689(12) Uani 1 1 d . . . . .
H45 H 0.598067 0.338389 0.288316 0.083 Uiso 1 1 calc R . . . .
C46 C 0.69126(17) 0.37192(18) 0.3096(2) 0.0535(9) Uani 1 1 d . . . . .
C47 C 0.6937(2) 0.4316(2) 0.3502(3) 0.0649(11) Uani 1 1 d . . . . .
H47 H 0.656787 0.446427 0.360048 0.078 Uiso 1 1 calc R . . . .
C48 C 0.7497(2) 0.46673(18) 0.3745(3) 0.0619(10) Uani 1 1 d . . . . .
H48 H 0.750281 0.505233 0.401288 0.074 Uiso 1 1 calc R . . . .
C49 C 0.80749(18) 0.44719(16) 0.3607(2) 0.0520(8) Uani 1 1 d . . . . .
H49 H 0.845020 0.472516 0.377746 0.062 Uiso 1 1 calc R . . . .
C50 C 0.80698(16) 0.39076(15) 0.3221(2) 0.0444(7) Uani 1 1 d . . . . .
C51 C 0.74814(16) 0.35402(15) 0.2959(2) 0.0462(8) Uani 1 1 d . . . . .
C52 C 1.1118(2) 0.1922(2) 0.2129(3) 0.0770(13) Uani 1 1 d . . . . .
H52 H 1.095994 0.163490 0.243051 0.092 Uiso 1 1 calc R . . . .
C53 C 1.1638(2) 0.1750(3) 0.1872(4) 0.102(2) Uani 1 1 d . . . . .
C54 C 1.1875(3) 0.2153(4) 0.1436(5) 0.126(3) Uani 1 1 d . . . . .
H54 H 1.221940 0.203790 0.126007 0.152 Uiso 1 1 calc R . . . .
C55 C 1.1602(3) 0.2730(4) 0.1257(4) 0.112(2) Uani 1 1 d . . . . .
H55 H 1.176071 0.301813 0.095905 0.134 Uiso 1 1 calc R . . . .
C56 C 1.1080(2) 0.2897(3) 0.1519(3) 0.0849(14) Uani 1 1 d . . . . .
H56 H 1.089441 0.329581 0.139207 0.102 Uiso 1 1 calc R . . . .
C57 C 0.85105(16) 0.20410(15) 0.1907(2) 0.0459(8) Uani 1 1 d . . . . .
C58 C 0.85956(18) 0.15159(16) 0.2442(2) 0.0536(9) Uani 1 1 d . . . . .
C59 C 0.8813(3) 0.1569(2) 0.3414(3) 0.0802(13) Uani 1 1 d . . . . .
H59A H 0.920776 0.182854 0.361853 0.096 Uiso 1 1 calc R . . . .
H59B H 0.847019 0.179377 0.354070 0.096 Uiso 1 1 calc R . . . .
C60 C 0.8952(5) 0.1009(3) 0.3916(4) 0.174(4) Uani 1 1 d . . . . .
H60A H 0.855637 0.076204 0.376754 0.262 Uiso 1 1 calc GR . . . .
H60B H 0.910915 0.111412 0.452252 0.262 Uiso 1 1 calc GR . . . .
H60C H 0.928596 0.077364 0.379582 0.262 Uiso 1 1 calc GR . . . .
C61 C 0.8431(2) 0.09399(17) 0.2016(3) 0.0683(11) Uani 1 1 d . . . . .
H61 H 0.849194 0.057429 0.234446 0.082 Uiso 1 1 calc R . . . .
C62 C 0.8183(2) 0.08980(19) 0.1130(3) 0.0711(12) Uani 1 1 d . . . . .
H62 H 0.806999 0.050747 0.086479 0.085 Uiso 1 1 calc R . . . .
C63 C 0.8101(2) 0.1418(2) 0.0637(3) 0.0719(12) Uani 1 1 d . . . . .
H63 H 0.793604 0.137947 0.003514 0.086 Uiso 1 1 calc R . . . .
C64 C 0.8258(2) 0.20135(18) 0.1009(3) 0.0605(10) Uani 1 1 d . . . . .
C65 C 0.8134(3) 0.2585(2) 0.0433(3) 0.1023(18) Uani 1 1 d . . . . .
H65A H 0.833860 0.294475 0.079121 0.123 Uiso 1 1 calc R . . . .
H65B H 0.835132 0.252466 0.002155 0.123 Uiso 1 1 calc R . . . .
C66 C 0.7466(4) 0.2725(3) -0.0031(5) 0.161(3) Uani 1 1 d . . . . .
H66A H 0.742643 0.295613 -0.054624 0.241 Uiso 1 1 calc GR . . . .
H66B H 0.729707 0.297293 0.032547 0.241 Uiso 1 1 calc GR . . . .
H66C H 0.721807 0.234158 -0.019093 0.241 Uiso 1 1 calc GR . . . .
C67 C 0.96420(16) 0.39839(14) 0.3375(2) 0.0439(7) Uani 1 1 d . . . . .
C68 C 0.9620(2) 0.45464(17) 0.2955(3) 0.0583(9) Uani 1 1 d . . . . .
C69 C 0.9111(3) 0.4671(2) 0.2066(3) 0.0885(15) Uani 1 1 d . . . . .
H69C H 0.916892 0.435127 0.168320 0.106 Uiso 0.5 1 calc R . P D 2
H69D H 0.868087 0.459777 0.210258 0.106 Uiso 0.5 1 calc R . P D 2
H69A H 0.874324 0.490592 0.211561 0.106 Uiso 0.5 1 calc R . P E 1
H69B H 0.894168 0.427729 0.177480 0.106 Uiso 0.5 1 calc R . P E 1
C70B C 0.9073(12) 0.5223(11) 0.1663(15) 0.232(11) Uiso 0.5 1 d . . P F 2
H70A H 0.870367 0.545816 0.168898 0.348 Uiso 0.5 1 calc GR . P F 2
H70B H 0.901422 0.515090 0.106568 0.348 Uiso 0.5 1 calc GR . P F 2
H70C H 0.947423 0.545569 0.194325 0.348 Uiso 0.5 1 calc GR . P F 2
C71 C 1.0083(3) 0.50096(19) 0.3406(4) 0.0774(13) Uani 1 1 d . . . . .
H71 H 1.009019 0.539346 0.314162 0.093 Uiso 1 1 calc R . . . .
C72 C 1.0520(2) 0.4898(2) 0.4229(4) 0.0803(14) Uani 1 1 d . . . . .
H72 H 1.082097 0.520868 0.452093 0.096 Uiso 1 1 calc R . . . .
C73 C 1.0525(2) 0.4340(2) 0.4630(3) 0.0700(12) Uani 1 1 d . . . . .
H73 H 1.083082 0.427596 0.519013 0.084 Uiso 1 1 calc R . . . .
C74 C 1.00842(17) 0.38662(17) 0.4224(2) 0.0514(9) Uani 1 1 d . . . . .
C75 C 1.0065(2) 0.3280(2) 0.4705(3) 0.0716(11) Uani 1 1 d . . . . .
H75A H 1.050850 0.318460 0.510866 0.086 Uiso 1 1 calc R . . . .
H75B H 0.992009 0.293481 0.429573 0.086 Uiso 1 1 calc R . . . .
C76 C 0.9610(3) 0.3330(3) 0.5200(4) 0.0964(16) Uani 1 1 d . . . . .
H76A H 0.916920 0.342153 0.480419 0.145 Uiso 1 1 calc GR . . . .
H76B H 0.976022 0.366093 0.562204 0.145 Uiso 1 1 calc GR . . . .
H76C H 0.961011 0.293985 0.549110 0.145 Uiso 1 1 calc GR . . . .
C38A C 0.2054(5) 0.4254(4) 0.0660(6) 0.076(2) Uiso 0.5 1 d . . P C 1
H38D H 0.204874 0.402328 0.115647 0.114 Uiso 0.5 1 calc GR . P C 1
H38E H 0.188213 0.399439 0.015097 0.114 Uiso 0.5 1 calc GR . P C 1
H38F H 0.178371 0.462271 0.058284 0.114 Uiso 0.5 1 calc GR . P C 1
C70A C 0.9450(6) 0.5067(5) 0.1515(8) 0.095(3) Uiso 0.5 1 d . . P F 1
H70D H 0.955263 0.548200 0.175569 0.143 Uiso 0.5 1 calc GR . P F 1
H70E H 0.914966 0.509532 0.092152 0.143 Uiso 0.5 1 calc GR . P F 1
H70F H 0.984957 0.486159 0.153960 0.143 Uiso 0.5 1 calc GR . P F 1

loop_
_atom_site_aniso_label
_atom_site_aniso_U_11
_atom_site_aniso_U_22
_atom_site_aniso_U_33
_atom_site_aniso_U_23
_atom_site_aniso_U_13
_atom_site_aniso_U_12
Pd1 0.04236(14) 0.04281(14) 0.05059(16) 0.00387(11) 0.02348(12) 0.00028(11)
Cl1 0.0824(7) 0.0603(5) 0.0612(6) -0.0132(4) 0.0374(5) -0.0223(5)
Cl2 0.0559(5) 0.0915(7) 0.0623(6) -0.0209(5) 0.0252(5) -0.0180(5)
Cl3 0.1607(16) 0.1452(15) 0.1951(19) 0.0012(13) 0.1486(16) 0.0072(12)
N1 0.0411(14) 0.0446(15) 0.0568(17) 0.0140(13) 0.0253(13) 0.0103(12)
N2 0.0443(15) 0.0387(14) 0.0575(17) 0.0052(12) 0.0273(13) 0.0042(12)
N3 0.0531(17) 0.0482(16) 0.0576(18) 0.0055(14) 0.0277(15) -0.0053(13)
C1 0.0416(17) 0.0421(17) 0.0477(19) 0.0047(14) 0.0205(15) 0.0015(14)
C2 0.0431(18) 0.0480(19) 0.058(2) 0.0134(16) 0.0284(16) 0.0072(15)
C3 0.0426(17) 0.0431(17) 0.055(2) 0.0049(15) 0.0251(16) 0.0036(14)
C4 0.0447(18) 0.0490(19) 0.054(2) -0.0023(16) 0.0254(16) 0.0023(15)
C5 0.055(2) 0.051(2) 0.079(3) -0.0050(19) 0.037(2) 0.0068(17)
C6 0.056(2) 0.075(3) 0.090(3) -0.013(2) 0.044(2) 0.006(2)
C7 0.053(2) 0.081(3) 0.070(3) -0.008(2) 0.039(2) -0.004(2)
C8 0.0450(19) 0.069(2) 0.049(2) 0.0015(17) 0.0220(16) -0.0055(17)
C9 0.053(2) 0.089(3) 0.070(3) 0.021(2) 0.031(2) -0.007(2)
C10 0.068(3) 0.076(3) 0.091(3) 0.043(2) 0.037(2) 0.006(2)
C11 0.055(2) 0.065(2) 0.081(3) 0.034(2) 0.033(2) 0.0156(18)
C12 0.0430(18) 0.053(2) 0.053(2) 0.0118(16) 0.0212(16) 0.0052(15)
C13 0.0410(17) 0.053(2) 0.049(2) 0.0035(15) 0.0215(15) -0.0004(15)
C14 0.089(3) 0.051(2) 0.099(3) 0.005(2) 0.055(3) -0.004(2)
C15 0.118(4) 0.061(3) 0.129(5) 0.013(3) 0.070(4) -0.017(3)
C16 0.105(4) 0.090(4) 0.110(4) 0.015(3) 0.069(3) -0.022(3)
C17 0.081(3) 0.089(3) 0.076(3) 0.005(2) 0.051(3) -0.006(2)
C18 0.062(2) 0.061(2) 0.059(2) 0.0090(18) 0.034(2) 0.0025(18)
C19 0.051(2) 0.071(3) 0.090(3) 0.033(2) 0.026(2) 0.011(2)
C20 0.079(3) 0.109(4) 0.081(3) 0.024(3) 0.008(3) 0.001(3)
C21 0.299(13) 0.221(10) 0.125(7) -0.015(7) 0.101(8) -0.098(9)
C22 0.045(2) 0.089(4) 0.141(5) 0.048(4) 0.027(3) 0.015(2)
C23 0.066(3) 0.068(3) 0.184(6) 0.046(4) 0.068(4) 0.027(3)
C24 0.084(3) 0.049(2) 0.142(5) 0.021(3) 0.069(3) 0.021(2)
C25 0.061(2) 0.046(2) 0.092(3) 0.016(2) 0.046(2) 0.0099(17)
C26 0.0425(18) 0.050(2) 0.075(3) 0.0248(18) 0.0338(18) 0.0143(16)
C27 0.083(3) 0.057(3) 0.102(4) 0.003(2) 0.027(3) -0.001(2)
C28 0.129(6) 0.138(6) 0.180(7) -0.076(6) 0.031(5) 0.011(5)
C29 0.0520(19) 0.0347(16) 0.058(2) 0.0006(15) 0.0307(17) 0.0003(14)
C30 0.061(2) 0.051(2) 0.064(2) -0.0061(18) 0.0289(19) 0.0020(17)
C31 0.075(3) 0.078(3) 0.063(3) -0.012(2) 0.024(2) 0.010(2)
C32 0.091(4) 0.166(6) 0.063(3) -0.016(3) 0.025(3) 0.012(4)
C33 0.100(4) 0.045(2) 0.093(4) -0.019(2) 0.037(3) 0.000(2)
C34 0.119(4) 0.038(2) 0.102(4) 0.006(2) 0.049(3) 0.008(2)
C35 0.098(3) 0.051(2) 0.068(3) 0.014(2) 0.038(2) 0.013(2)
C36 0.063(2) 0.0427(18) 0.060(2) 0.0012(16) 0.0329(19) 0.0071(16)
C37 0.087(3) 0.070(3) 0.055(3) -0.002(2) 0.016(2) 0.018(2)
Pd2 0.04649(15) 0.04458(15) 0.06035(18) -0.01027(12) 0.02593(13) -0.00224(11)
Cl4 0.1076(10) 0.1109(10) 0.0832(8) 0.0319(7) 0.0541(8) 0.0314(8)
Cl5 0.0778(7) 0.0696(6) 0.1133(9) 0.0305(6) 0.0575(7) 0.0258(5)
Cl6 0.1078(12) 0.1344(14) 0.243(2) -0.0819(15) 0.0609(14) 0.0331(11)
N4 0.0424(15) 0.0360(14) 0.0584(18) -0.0073(12) 0.0189(13) -0.0016(12)
N5 0.0391(14) 0.0339(13) 0.0542(17) -0.0057(12) 0.0191(13) -0.0008(11)
N6 0.0527(18) 0.074(2) 0.069(2) -0.0226(18) 0.0281(17) -0.0073(17)
C39 0.0437(18) 0.0345(16) 0.053(2) -0.0034(14) 0.0180(15) -0.0023(14)
C40 0.0420(18) 0.0372(17) 0.061(2) -0.0052(15) 0.0193(16) 0.0027(14)
C41 0.0416(17) 0.0373(17) 0.054(2) -0.0047(14) 0.0176(15) -0.0006(14)
C42 0.0421(18) 0.0448(18) 0.059(2) 0.0055(16) 0.0179(16) -0.0020(15)
C43 0.049(2) 0.054(2) 0.073(3) 0.0064(19) 0.0194(19) -0.0068(17)
C44 0.045(2) 0.074(3) 0.091(3) 0.016(2) 0.022(2) -0.012(2)
C45 0.046(2) 0.085(3) 0.082(3) 0.029(2) 0.030(2) 0.009(2)
C46 0.049(2) 0.061(2) 0.054(2) 0.0174(18) 0.0240(17) 0.0120(17)
C47 0.067(3) 0.069(3) 0.070(3) 0.015(2) 0.039(2) 0.025(2)
C48 0.077(3) 0.055(2) 0.062(2) 0.0049(19) 0.036(2) 0.019(2)
C49 0.058(2) 0.0434(19) 0.057(2) -0.0015(16) 0.0252(18) 0.0060(16)
C50 0.0459(18) 0.0412(17) 0.0480(19) 0.0017(14) 0.0195(15) 0.0054(14)
C51 0.0435(18) 0.0434(18) 0.053(2) 0.0095(15) 0.0198(16) 0.0094(14)
C52 0.061(3) 0.079(3) 0.093(3) -0.029(3) 0.030(2) 0.004(2)
C53 0.057(3) 0.124(5) 0.125(5) -0.069(4) 0.034(3) 0.000(3)
C54 0.058(3) 0.192(8) 0.139(6) -0.089(6) 0.049(4) -0.019(4)
C55 0.085(4) 0.158(6) 0.116(5) -0.036(4) 0.065(4) -0.033(4)
C56 0.074(3) 0.107(4) 0.085(3) -0.017(3) 0.042(3) -0.021(3)
C57 0.0433(18) 0.0343(16) 0.062(2) -0.0109(15) 0.0214(16) -0.0046(14)
C58 0.055(2) 0.0432(19) 0.064(2) -0.0048(17) 0.0239(18) -0.0088(16)
C59 0.107(4) 0.064(3) 0.067(3) -0.001(2) 0.029(3) -0.025(3)
C60 0.281(11) 0.134(6) 0.089(5) 0.018(4) 0.046(6) -0.057(7)
C61 0.086(3) 0.0366(19) 0.086(3) -0.0076(19) 0.036(3) -0.0115(19)
C62 0.083(3) 0.048(2) 0.089(3) -0.029(2) 0.039(3) -0.019(2)
C63 0.084(3) 0.068(3) 0.061(3) -0.020(2) 0.023(2) -0.020(2)
C64 0.064(2) 0.050(2) 0.060(2) -0.0046(18) 0.0144(19) -0.0099(18)
C65 0.123(5) 0.084(3) 0.071(3) 0.012(3) 0.002(3) -0.022(3)
C66 0.122(6) 0.108(5) 0.195(8) 0.044(5) -0.008(5) 0.026(4)
C67 0.0404(17) 0.0386(17) 0.058(2) -0.0102(15) 0.0242(16) -0.0049(13)
C68 0.070(2) 0.047(2) 0.068(3) -0.0043(18) 0.037(2) -0.0057(18)
C69 0.118(4) 0.057(3) 0.091(4) 0.017(2) 0.039(3) 0.004(3)
C71 0.098(3) 0.047(2) 0.110(4) -0.013(2) 0.065(3) -0.021(2)
C72 0.071(3) 0.075(3) 0.100(4) -0.034(3) 0.038(3) -0.030(2)
C73 0.051(2) 0.078(3) 0.076(3) -0.028(2) 0.018(2) -0.009(2)
C74 0.0429(18) 0.057(2) 0.057(2) -0.0161(17) 0.0219(17) -0.0007(16)
C75 0.071(3) 0.066(3) 0.064(3) 0.001(2) 0.009(2) 0.009(2)
C76 0.091(4) 0.095(4) 0.108(4) 0.041(3) 0.043(3) 0.008(3)

loop_
_atom_type_symbol
_atom_type_description
_atom_type_scat_dispersion_real
_atom_type_scat_dispersion_imag
_atom_type_scat_source
C C 0.0033 0.0016 'International Tables Vol C Tables 4.2.6.8 and 6.1.1.4'
H H 0.0000 0.0000 'International Tables Vol C Tables 4.2.6.8 and 6.1.1.4'
Cl Cl 0.1484 0.1585 'International Tables Vol C Tables 4.2.6.8 and 6.1.1.4'
N N 0.0061 0.0033 'International Tables Vol C Tables 4.2.6.8 and 6.1.1.4'
Pd Pd -0.9988 1.0072 'International Tables Vol C Tables 4.2.6.8 and 6.1.1.4'

loop_
_geom_angle_atom_site_label_1
_geom_angle_atom_site_label_2
_geom_angle_atom_site_label_3
_geom_angle
_geom_angle_site_symmetry_1
_geom_angle_site_symmetry_3
_geom_angle_publ_flag
Cl1 Pd1 Cl2 176.69(4) . . ?
N3 Pd1 Cl1 89.35(9) . . ?
N3 Pd1 Cl2 88.29(9) . . ?
C1 Pd1 Cl1 90.75(10) . . ?
C1 Pd1 Cl2 91.79(10) . . ?
C1 Pd1 N3 175.28(12) . . ?
C1 N1 C2 109.5(3) . . ?
C1 N1 C26 126.8(3) . . ?
C2 N1 C26 123.6(3) . . ?
C1 N2 C3 109.4(2) . . ?
C1 N2 C29 126.5(3) . . ?
C3 N2 C29 123.9(3) . . ?
C14 N3 Pd1 118.8(3) . . ?
C18 N3 Pd1 122.5(2) . . ?
C18 N3 C14 118.6(3) . . ?
N1 C1 Pd1 130.9(2) . . ?
N1 C1 N2 106.1(3) . . ?
N2 C1 Pd1 122.9(2) . . ?
N1 C2 C12 142.3(3) . . ?
C3 C2 N1 107.0(3) . . ?
C3 C2 C12 110.5(3) . . ?
N2 C3 C4 141.6(3) . . ?
C2 C3 N2 108.0(3) . . ?
C2 C3 C4 110.4(3) . . ?
C5 C4 C3 137.7(3) . . ?
C5 C4 C13 119.1(3) . . ?
C13 C4 C3 103.2(3) . . ?
C4 C5 H5 121.1 . . ?
C4 C5 C6 117.8(4) . . ?
C6 C5 H5 121.1 . . ?
C5 C6 H6 118.6 . . ?
C7 C6 C5 122.8(4) . . ?
C7 C6 H6 118.6 . . ?
C6 C7 H7 119.5 . . ?
C6 C7 C8 121.0(3) . . ?
C8 C7 H7 119.5 . . ?
C7 C8 C9 128.5(3) . . ?
C13 C8 C7 116.1(3) . . ?
C13 C8 C9 115.4(3) . . ?
C8 C9 H9 119.5 . . ?
C10 C9 C8 120.9(3) . . ?
C10 C9 H9 119.5 . . ?
C9 C10 H10 118.6 . . ?
C9 C10 C11 122.9(4) . . ?
C11 C10 H10 118.6 . . ?
C10 C11 H11 120.7 . . ?
C12 C11 C10 118.6(4) . . ?
C12 C11 H11 120.7 . . ?
C11 C12 C2 138.7(3) . . ?
C11 C12 C13 118.6(3) . . ?
C13 C12 C2 102.7(3) . . ?
C4 C13 C12 113.1(3) . . ?
C8 C13 C4 123.3(3) . . ?
C8 C13 C12 123.6(3) . . ?
N3 C14 H14 119.1 . . ?
N3 C14 C15 121.8(4) . . ?
C15 C14 H14 119.1 . . ?
C14 C15 H15 120.0 . . ?
C16 C15 C14 119.9(4) . . ?
C16 C15 H15 120.0 . . ?
C15 C16 H16 121.1 . . ?
C15 C16 C17 117.9(4) . . ?
C17 C16 H16 121.1 . . ?
C16 C17 Cl3 122.0(3) . . ?
C16 C17 C18 120.0(4) . . ?
C18 C17 Cl3 118.0(4) . . ?
N3 C18 C17 121.6(4) . . ?
N3 C18 H18 119.2 . . ?
C17 C18 H18 119.2 . . ?
C22 C19 C20 120.6(5) . . ?
C26 C19 C20 123.2(4) . . ?
C26 C19 C22 116.2(5) . . ?
C19 C20 H20A 108.5 . . ?
C19 C20 H20B 108.5 . . ?
H20A C20 H20B 107.5 . . ?
C21 C20 C19 115.2(6) . . ?
C21 C20 H20A 108.5 . . ?
C21 C20 H20B 108.5 . . ?
C20 C21 H21A 109.5 . . ?
C20 C21 H21B 109.5 . . ?
C20 C21 H21C 109.5 . . ?
H21A C21 H21B 109.5 . . ?
H21A C21 H21C 109.5 . . ?
H21B C21 H21C 109.5 . . ?
C19 C22 H22 119.2 . . ?
C23 C22 C19 121.6(5) . . ?
C23 C22 H22 119.2 . . ?
C22 C23 H23 119.3 . . ?
C22 C23 C24 121.4(4) . . ?
C24 C23 H23 119.3 . . ?
C23 C24 H24 119.7 . . ?
C23 C24 C25 120.6(5) . . ?
C25 C24 H24 119.7 . . ?
C24 C25 C27 121.6(4) . . ?
C26 C25 C24 116.3(4) . . ?
C26 C25 C27 122.1(3) . . ?
C19 C26 N1 117.8(4) . . ?
C19 C26 C25 123.8(3) . . ?
C25 C26 N1 118.3(3) . . ?
C25 C27 H27A 107.4 . . ?
C25 C27 H27B 107.4 . . ?
H27A C27 H27B 106.9 . . ?
C28 C27 C25 119.7(5) . . ?
C28 C27 H27A 107.4 . . ?
C28 C27 H27B 107.4 . . ?
C27 C28 H28A 109.5 . . ?
C27 C28 H28B 109.5 . . ?
C27 C28 H28C 109.5 . . ?
H28A C28 H28B 109.5 . . ?
H28A C28 H28C 109.5 . . ?
H28B C28 H28C 109.5 . . ?
C30 C29 N2 118.1(3) . . ?
C30 C29 C36 123.8(3) . . ?
C36 C29 N2 118.1(3) . . ?
C29 C30 C31 124.3(3) . . ?
C29 C30 C33 116.7(4) . . ?
C33 C30 C31 118.9(4) . . ?
C30 C31 H31A 108.7 . . ?
C30 C31 H31B 108.7 . . ?
C30 C31 C32 114.3(4) . . ?
H31A C31 H31B 107.6 . . ?
C32 C31 H31A 108.7 . . ?
C32 C31 H31B 108.7 . . ?
C31 C32 H32A 109.5 . . ?
C31 C32 H32B 109.5 . . ?
C31 C32 H32C 109.5 . . ?
H32A C32 H32B 109.5 . . ?
H32A C32 H32C 109.5 . . ?
H32B C32 H32C 109.5 . . ?
C30 C33 H33 119.5 . . ?
C34 C33 C30 121.0(4) . . ?
C34 C33 H33 119.5 . . ?
C33 C34 H34 119.6 . . ?
C35 C34 C33 120.7(4) . . ?
C35 C34 H34 119.6 . . ?
C34 C35 H35 119.6 . . ?
C34 C35 C36 120.7(4) . . ?
C36 C35 H35 119.6 . . ?
C29 C36 C35 117.1(3) . . ?
C29 C36 C37 122.8(3) . . ?
C35 C36 C37 120.1(4) . . ?
C36 C37 H37C 107.2 . . ?
C36 C37 H37D 107.2 . . ?
C36 C37 H37A 109.5 . . ?
C36 C37 H37B 109.5 . . ?
C36 C37 C38A 110.8(5) . . ?
H37C C37 H37D 106.8 . . ?
H37A C37 H37B 108.1 . . ?
C38B C37 C36 120.5(9) . . ?
C38B C37 H37C 107.2 . . ?
C38B C37 H37D 107.2 . . ?
C38A C37 H37A 109.5 . . ?
C38A C37 H37B 109.5 . . ?
C37 C38B H38A 109.5 . . ?
C37 C38B H38B 109.5 . . ?
C37 C38B H38C 109.5 . . ?
H38A C38B H38B 109.5 . . ?
H38A C38B H38C 109.5 . . ?
H38B C38B H38C 109.5 . . ?
Cl4 Pd2 Cl5 179.13(4) . . ?
N6 Pd2 Cl4 90.02(11) . . ?
N6 Pd2 Cl5 90.81(11) . . ?
C39 Pd2 Cl4 87.18(10) . . ?
C39 Pd2 Cl5 91.98(10) . . ?
C39 Pd2 N6 177.00(14) . . ?
C39 N4 C40 109.5(3) . . ?
C39 N4 C57 127.1(3) . . ?
C40 N4 C57 123.3(3) . . ?
C39 N5 C41 109.8(3) . . ?
C39 N5 C67 127.4(3) . . ?
C41 N5 C67 122.6(2) . . ?
C52 N6 Pd2 120.5(3) . . ?
C52 N6 C56 118.7(4) . . ?
C56 N6 Pd2 120.7(3) . . ?
N4 C39 Pd2 126.3(2) . . ?
N4 C39 N5 106.0(3) . . ?
N5 C39 Pd2 127.4(2) . . ?
N4 C40 C42 142.2(3) . . ?
C41 C40 N4 107.7(3) . . ?
C41 C40 C42 110.2(3) . . ?
N5 C41 C50 142.3(3) . . ?
C40 C41 N5 107.0(3) . . ?
C40 C41 C50 110.7(3) . . ?
C43 C42 C40 137.8(3) . . ?
C43 C42 C51 119.2(3) . . ?
C51 C42 C40 103.0(3) . . ?
C42 C43 H43 120.9 . . ?
C42 C43 C44 118.3(4) . . ?
C44 C43 H43 120.9 . . ?
C43 C44 H44 118.7 . . ?
C45 C44 C43 122.6(4) . . ?
C45 C44 H44 118.7 . . ?
C44 C45 H45 119.6 . . ?
C44 C45 C46 120.7(4) . . ?
C46 C45 H45 119.6 . . ?
C45 C46 C47 127.9(4) . . ?
C51 C46 C45 116.0(4) . . ?
C51 C46 C47 116.1(3) . . ?
C46 C47 H47 119.9 . . ?
C48 C47 C46 120.2(3) . . ?
C48 C47 H47 119.9 . . ?
C47 C48 H48 118.6 . . ?
C47 C48 C49 122.7(4) . . ?
C49 C48 H48 118.6 . . ?
C48 C49 H49 120.6 . . ?
C50 C49 C48 118.7(4) . . ?
C50 C49 H49 120.6 . . ?
C49 C50 C41 138.5(3) . . ?
C49 C50 C51 118.7(3) . . ?
C51 C50 C41 102.8(3) . . ?
C42 C51 C50 113.3(3) . . ?
C46 C51 C42 123.1(3) . . ?
C46 C51 C50 123.5(3) . . ?
N6 C52 H52 119.4 . . ?
N6 C52 C53 121.2(5) . . ?
C53 C52 H52 119.4 . . ?
C52 C53 Cl6 119.0(5) . . ?
C54 C53 Cl6 120.3(5) . . ?
C54 C53 C52 120.6(6) . . ?
C53 C54 H54 120.8 . . ?
C53 C54 C55 118.5(5) . . ?
C55 C54 H54 120.8 . . ?
C54 C55 H55 119.8 . . ?
C54 C55 C56 120.3(6) . . ?
C56 C55 H55 119.8 . . ?
N6 C56 C55 120.7(6) . . ?
N6 C56 H56 119.7 . . ?
C55 C56 H56 119.7 . . ?
C58 C57 N4 117.3(3) . . ?
C64 C57 N4 118.9(3) . . ?
C64 C57 C58 123.7(3) . . ?
C57 C58 C59 122.3(3) . . ?
C61 C58 C57 115.8(4) . . ?
C61 C58 C59 121.8(4) . . ?
C58 C59 H59A 107.7 . . ?
C58 C59 H59B 107.7 . . ?
H59A C59 H59B 107.1 . . ?
C60 C59 C58 118.5(4) . . ?
C60 C59 H59A 107.7 . . ?
C60 C59 H59B 107.7 . . ?
C59 C60 H60A 109.5 . . ?
C59 C60 H60B 109.5 . . ?
C59 C60 H60C 109.5 . . ?
H60A C60 H60B 109.5 . . ?
H60A C60 H60C 109.5 . . ?
H60B C60 H60C 109.5 . . ?
C58 C61 H61 119.1 . . ?
C62 C61 C58 121.7(4) . . ?
C62 C61 H61 119.1 . . ?
C61 C62 H62 119.7 . . ?
C63 C62 C61 120.5(4) . . ?
C63 C62 H62 119.7 . . ?
C62 C63 H63 119.2 . . ?
C62 C63 C64 121.6(4) . . ?
C64 C63 H63 119.2 . . ?
C57 C64 C63 116.6(4) . . ?
C57 C64 C65 123.6(4) . . ?
C63 C64 C65 119.8(4) . . ?
C64 C65 H65A 108.5 . . ?
C64 C65 H65B 108.5 . . ?
H65A C65 H65B 107.5 . . ?
C66 C65 C64 115.3(5) . . ?
C66 C65 H65A 108.5 . . ?
C66 C65 H65B 108.5 . . ?
C65 C66 H66A 109.5 . . ?
C65 C66 H66B 109.5 . . ?
C65 C66 H66C 109.5 . . ?
H66A C66 H66B 109.5 . . ?
H66A C66 H66C 109.5 . . ?
H66B C66 H66C 109.5 . . ?
C68 C67 N5 119.0(3) . . ?
C68 C67 C74 123.1(3) . . ?
C74 C67 N5 117.8(3) . . ?
C67 C68 C69 121.7(4) . . ?
C67 C68 C71 117.1(4) . . ?
C71 C68 C69 121.3(4) . . ?
C68 C69 H69C 106.8 . . ?
C68 C69 H69D 106.8 . . ?
C68 C69 H69A 109.9 . . ?
C68 C69 H69B 109.9 . . ?
C68 C69 C70A 108.8(6) . . ?
H69C C69 H69D 106.7 . . ?
H69A C69 H69B 108.3 . . ?
C70B C69 C68 122.1(11) . . ?
C70B C69 H69C 106.8 . . ?
C70B C69 H69D 106.8 . . ?
C70A C69 H69A 109.9 . . ?
C70A C69 H69B 109.9 . . ?
C69 C70B H70A 109.5 . . ?
C69 C70B H70B 109.5 . . ?
C69 C70B H70C 109.5 . . ?
H70A C70B H70B 109.5 . . ?
H70A C70B H70C 109.5 . . ?
H70B C70B H70C 109.5 . . ?
C68 C71 H71 119.8 . . ?
C72 C71 C68 120.4(4) . . ?
C72 C71 H71 119.8 . . ?
C71 C72 H72 119.4 . . ?
C73 C72 C71 121.1(4) . . ?
C73 C72 H72 119.4 . . ?
C72 C73 H73 119.3 . . ?
C72 C73 C74 121.4(4) . . ?
C74 C73 H73 119.3 . . ?
C67 C74 C75 122.8(3) . . ?
C73 C74 C67 116.9(4) . . ?
C73 C74 C75 120.1(4) . . ?
C74 C75 H75A 109.0 . . ?
C74 C75 H75B 109.0 . . ?
C74 C75 C76 112.7(4) . . ?
H75A C75 H75B 107.8 . . ?
C76 C75 H75A 109.0 . . ?
C76 C75 H75B 109.0 . . ?
C75 C76 H76A 109.5 . . ?
C75 C76 H76B 109.5 . . ?
C75 C76 H76C 109.5 . . ?
H76A C76 H76B 109.5 . . ?
H76A C76 H76C 109.5 . . ?
H76B C76 H76C 109.5 . . ?
C37 C38A H38D 109.5 . . ?
C37 C38A H38E 109.5 . . ?
C37 C38A H38F 109.5 . . ?
H38D C38A H38E 109.5 . . ?
H38D C38A H38F 109.5 . . ?
H38E C38A H38F 109.5 . . ?
C69 C70A H70D 109.5 . . ?
C69 C70A H70E 109.5 . . ?
C69 C70A H70F 109.5 . . ?
H70D C70A H70E 109.5 . . ?
H70D C70A H70F 109.5 . . ?
H70E C70A H70F 109.5 . . ?

loop_
_geom_bond_atom_site_label_1
_geom_bond_atom_site_label_2
_geom_bond_distance
_geom_bond_site_symmetry_2
_geom_bond_publ_flag
Pd1 Cl1 2.2977(10) . ?
Pd1 Cl2 2.3006(10) . ?
Pd1 N3 2.091(3) . ?
Pd1 C1 1.968(3) . ?
Cl3 C17 1.728(5) . ?
N1 C1 1.359(4) . ?
N1 C2 1.391(4) . ?
N1 C26 1.448(4) . ?
N2 C1 1.369(4) . ?
N2 C3 1.376(4) . ?
N2 C29 1.443(4) . ?
N3 C14 1.332(5) . ?
N3 C18 1.326(4) . ?
C2 C3 1.348(4) . ?
C2 C12 1.456(4) . ?
C3 C4 1.458(4) . ?
C4 C5 1.372(5) . ?
C4 C13 1.408(5) . ?
C5 H5 0.9300 . ?
C5 C6 1.419(5) . ?
C6 H6 0.9300 . ?
C6 C7 1.353(6) . ?
C7 H7 0.9300 . ?
C7 C8 1.405(5) . ?
C8 C9 1.413(5) . ?
C8 C13 1.400(4) . ?
C9 H9 0.9300 . ?
C9 C10 1.358(6) . ?
C10 H10 0.9300 . ?
C10 C11 1.416(5) . ?
C11 H11 0.9300 . ?
C11 C12 1.351(5) . ?
C12 C13 1.430(5) . ?
C14 H14 0.9300 . ?
C14 C15 1.373(6) . ?
C15 H15 0.9300 . ?
C15 C16 1.359(7) . ?
C16 H16 0.9300 . ?
C16 C17 1.370(7) . ?
C17 C18 1.375(5) . ?
C18 H18 0.9300 . ?
C19 C20 1.501(7) . ?
C19 C22 1.399(6) . ?
C19 C26 1.390(6) . ?
C20 H20A 0.9700 . ?
C20 H20B 0.9700 . ?
C20 C21 1.457(8) . ?
C21 H21A 0.9600 . ?
C21 H21B 0.9600 . ?
C21 H21C 0.9600 . ?
C22 H22 0.9300 . ?
C22 C23 1.349(8) . ?
C23 H23 0.9300 . ?
C23 C24 1.368(8) . ?
C24 H24 0.9300 . ?
C24 C25 1.406(5) . ?
C25 C26 1.397(6) . ?
C25 C27 1.494(6) . ?
C27 H27A 0.9700 . ?
C27 H27B 0.9700 . ?
C27 C28 1.445(7) . ?
C28 H28A 0.9600 . ?
C28 H28B 0.9600 . ?
C28 H28C 0.9600 . ?
C29 C30 1.382(5) . ?
C29 C36 1.390(5) . ?
C30 C31 1.508(6) . ?
C30 C33 1.399(5) . ?
C31 H31A 0.9700 . ?
C31 H31B 0.9700 . ?
C31 C32 1.512(6) . ?
C32 H32A 0.9600 . ?
C32 H32B 0.9600 . ?
C32 H32C 0.9600 . ?
C33 H33 0.9300 . ?
C33 C34 1.376(7) . ?
C34 H34 0.9300 . ?
C34 C35 1.369(6) . ?
C35 H35 0.9300 . ?
C35 C36 1.397(5) . ?
C36 C37 1.495(5) . ?
C37 H37C 0.9700 . ?
C37 H37D 0.9700 . ?
C37 H37A 0.9700 . ?
C37 H37B 0.9700 . ?
C37 C38B 1.292(17) . ?
C37 C38A 1.564(10) . ?
C38B H38A 0.9600 . ?
C38B H38B 0.9600 . ?
C38B H38C 0.9600 . ?
Pd2 Cl4 2.2810(12) . ?
Pd2 Cl5 2.3075(11) . ?
Pd2 N6 2.138(3) . ?
Pd2 C39 1.961(3) . ?
Cl6 C53 1.711(6) . ?
N4 C39 1.363(4) . ?
N4 C40 1.380(4) . ?
N4 C57 1.448(4) . ?
N5 C39 1.363(4) . ?
N5 C41 1.382(4) . ?
N5 C67 1.450(4) . ?
N6 C52 1.327(5) . ?
N6 C56 1.343(6) . ?
C40 C41 1.356(4) . ?
C40 C42 1.461(5) . ?
C41 C50 1.455(4) . ?
C42 C43 1.369(5) . ?
C42 C51 1.419(5) . ?
C43 H43 0.9300 . ?
C43 C44 1.407(6) . ?
C44 H44 0.9300 . ?
C44 C45 1.360(6) . ?
C45 H45 0.9300 . ?
C45 C46 1.424(6) . ?
C46 C47 1.429(6) . ?
C46 C51 1.389(5) . ?
C47 H47 0.9300 . ?
C47 C48 1.357(6) . ?
C48 H48 0.9300 . ?
C48 C49 1.417(5) . ?
C49 H49 0.9300 . ?
C49 C50 1.359(5) . ?
C50 C51 1.423(5) . ?
C52 H52 0.9300 . ?
C52 C53 1.394(6) . ?
C53 C54 1.340(9) . ?
C54 H54 0.9300 . ?
C54 C55 1.348(9) . ?
C55 H55 0.9300 . ?
C55 C56 1.399(7) . ?
C56 H56 0.9300 . ?
C57 C58 1.395(5) . ?
C57 C64 1.381(5) . ?
C58 C59 1.504(6) . ?
C58 C61 1.394(5) . ?
C59 H59A 0.9700 . ?
C59 H59B 0.9700 . ?
C59 C60 1.419(8) . ?
C60 H60A 0.9600 . ?
C60 H60B 0.9600 . ?
C60 H60C 0.9600 . ?
C61 H61 0.9300 . ?
C61 C62 1.366(6) . ?
C62 H62 0.9300 . ?
C62 C63 1.347(6) . ?
C63 H63 0.9300 . ?
C63 C64 1.395(5) . ?
C64 C65 1.507(6) . ?
C65 H65A 0.9700 . ?
C65 H65B 0.9700 . ?
C65 C66 1.399(8) . ?
C66 H66A 0.9600 . ?
C66 H66B 0.9600 . ?
C66 H66C 0.9600 . ?
C67 C68 1.377(5) . ?
C67 C74 1.400(5) . ?
C68 C69 1.501(6) . ?
C68 C71 1.410(6) . ?
C69 H69C 0.9700 . ?
C69 H69D 0.9700 . ?
C69 H69A 0.9700 . ?
C69 H69B 0.9700 . ?
C69 C70B 1.34(2) . ?
C69 C70A 1.605(12) . ?
C70B H70A 0.9600 . ?
C70B H70B 0.9600 . ?
C70B H70C 0.9600 . ?
C71 H71 0.9300 . ?
C71 C72 1.363(7) . ?
C72 H72 0.9300 . ?
C72 C73 1.358(6) . ?
C73 H73 0.9300 . ?
C73 C74 1.383(5) . ?
C74 C75 1.490(5) . ?
C75 H75A 0.9700 . ?
C75 H75B 0.9700 . ?
C75 C76 1.500(6) . ?
C76 H76A 0.9600 . ?
C76 H76B 0.9600 . ?
C76 H76C 0.9600 . ?
C38A H38D 0.9600 . ?
C38A H38E 0.9600 . ?
C38A H38F 0.9600 . ?
C70A H70D 0.9600 . ?
C70A H70E 0.9600 . ?
C70A H70F 0.9600 . ?
